data_7230624
loop_
_publ_author_name
'Gao, Yan-Li'
'Nishihara, Sadafumi'
'Inoue, Katsuya'

_publ_section_title
;
 Synthesis, crystal structures and magnetic properties of six coordination
 compounds constructed with pyridine iminomethyl--TEMPO radicals and
 [M(hfac)2] (M = CuII and MnII)
;
_journal_issue 21
_journal_name_full CrystEngComm
_journal_page_first 2961
_journal_paper_doi 10.1039/C8CE00061A
_journal_volume 20
_journal_year 2018
_chemical_formula_sum 'C25 H24 F12 Mn N3 O5'
_chemical_formula_weight 729.41
_space_group_crystal_system monoclinic
_space_group_IT_number 14
_space_group_name_Hall '-P 2ybc'
_space_group_name_H-M_alt 'P 1 21/c 1'
_symmetry_space_group_name_Hall '-P 2ybc'
_symmetry_space_group_name_H-M 'P 1 21/c 1'
_atom_sites_solution_hydrogens geom
_audit_block_doi 10.5517/ccdc.csd.cc1yv4xv
_audit_creation_method SHELXL-2018/1
_audit_update_record
;
2018-04-03 deposited with the CCDC.
2018-05-11 downloaded from the CCDC.
;
_cell_angle_alpha 90
_cell_angle_beta 100.481(2)
_cell_angle_gamma 90
_cell_formula_units_Z 4
_cell_length_a 9.8814(7)
_cell_length_b 14.4685(11)
_cell_length_c 23.2516(17)
_cell_measurement_reflns_used 9895
_cell_measurement_temperature 296(2)
_cell_measurement_theta_max 28.15
_cell_measurement_theta_min 2.80
_cell_volume 3268.8(4)
_computing_cell_refinement 'Bruker SAINT'
_computing_data_collection 'Bruker APEX2'
_computing_data_reduction 'Bruker SAINT'
_computing_molecular_graphics 'Bruker SHELXTL'
_computing_publication_material 'Bruker SHELXTL'
_computing_structure_refinement 'SHELXL-2018/1 (Sheldrick, 2018)'
_computing_structure_solution 'SHELXT 2014/5 (Sheldrick, 2014)'
_diffrn_ambient_temperature 296(2)
_diffrn_measured_fraction_theta_full 0.999
_diffrn_measured_fraction_theta_max 0.984
_diffrn_measurement_device_type 'Bruker APEX-II CCD'
_diffrn_measurement_method '\f and \w scans'
_diffrn_radiation_type MoK\a
_diffrn_radiation_wavelength 0.71073
_diffrn_reflns_av_R_equivalents 0.0317
_diffrn_reflns_av_unetI/netI 0.0206
_diffrn_reflns_Laue_measured_fraction_full 0.999
_diffrn_reflns_Laue_measured_fraction_max 0.984
_diffrn_reflns_limit_h_max 13
_diffrn_reflns_limit_h_min -13
_diffrn_reflns_limit_k_max 19
_diffrn_reflns_limit_k_min -19
_diffrn_reflns_limit_l_max 30
_diffrn_reflns_limit_l_min -30
_diffrn_reflns_number 63692
_diffrn_reflns_point_group_measured_fraction_full 0.999
_diffrn_reflns_point_group_measured_fraction_max 0.984
_diffrn_reflns_theta_full 25.242
_diffrn_reflns_theta_max 28.328
_diffrn_reflns_theta_min 2.802
_exptl_absorpt_coefficient_mu 0.509
_exptl_absorpt_correction_T_max 0.850
_exptl_absorpt_correction_T_min 0.793
_exptl_absorpt_correction_type multi-scan
_exptl_absorpt_process_details sadabs
_exptl_crystal_colour orange
_exptl_crystal_density_diffrn 1.482
_exptl_crystal_description block
_exptl_crystal_F_000 1472
_exptl_crystal_size_max 0.200
_exptl_crystal_size_mid 0.180
_exptl_crystal_size_min 0.160
_refine_diff_density_max 0.986
_refine_diff_density_min -0.590
_refine_diff_density_rms 0.064
_refine_ls_extinction_method none
_refine_ls_goodness_of_fit_ref 1.052
_refine_ls_hydrogen_treatment constr
_refine_ls_matrix_type full
_refine_ls_number_parameters 428
_refine_ls_number_reflns 8029
_refine_ls_number_restraints 6
_refine_ls_restrained_S_all 1.076
_refine_ls_R_factor_all 0.0792
_refine_ls_R_factor_gt 0.0618
_refine_ls_shift/su_max 0.001
_refine_ls_shift/su_mean 0.000
_refine_ls_structure_factor_coef Fsqd
_refine_ls_weighting_details 'w=1/[\s^2^(Fo^2^)+(0.1064P)^2^+2.1484P] where P=(Fo^2^+2Fc^2^)/3'
_refine_ls_weighting_scheme calc
_refine_ls_wR_factor_gt 0.1801
_refine_ls_wR_factor_ref 0.1960
_reflns_Friedel_coverage 0.000
_reflns_number_gt 6178
_reflns_number_total 8029
_reflns_threshold_expression 'I > 2\s(I)'
_cod_data_source_file c8ce00061a1.cif
_cod_data_source_block 8
_cod_depositor_comments 'Adding full bibliography for 7230622--7230627.cif.'
_cod_database_code 7230624
_shelx_shelxl_version_number 2018/1
_shelx_space_group_comment
;
The symmetry employed for this shelxl refinement is uniquely defined
by the following loop, which should always be used as a source of
symmetry information in preference to the above space-group names.
They are only intended as comments.
;
_shelx_estimated_absorpt_t_min 0.905
_shelx_estimated_absorpt_t_max 0.923

loop_
_space_group_symop_operation_xyz
'x, y, z'
'-x, y+1/2, -z+1/2'
'-x, -y, -z'
'x, -y-1/2, z-1/2'

loop_
_atom_site_label
_atom_site_type_symbol
_atom_site_fract_x
_atom_site_fract_y
_atom_site_fract_z
_atom_site_U_iso_or_equiv
_atom_site_adp_type
_atom_site_occupancy
_atom_site_site_symmetry_order
_atom_site_calc_flag
_atom_site_refinement_flags_posn
_atom_site_refinement_flags_adp
_atom_site_refinement_flags_occupancy
O5 O 0.68979(19) 0.25233(14) 0.48148(9) 0.0527(4) Uani 1 1 d . . .
Mn1 Mn 0.80838(4) 0.16028(3) 0.43754(2) 0.04182(14) Uani 1 1 d . . .
C11 C 0.6027(2) 0.00171(15) 0.42761(10) 0.0388(5) Uani 1 1 d . . .
C3 C 0.5618(3) 0.19372(18) 0.31792(11) 0.0467(6) Uani 1 1 d . . .
H3 H 0.474169 0.168586 0.297284 0.056 Uiso 1 1 calc R U .
N3 N 0.7233(2) 0.02599(14) 0.46133(9) 0.0414(4) Uani 1 1 d . . .
N2 N 0.6154(2) 0.13613(14) 0.36951(9) 0.0412(4) Uani 1 1 d . . .
C10 C 0.5507(3) 0.06333(16) 0.37794(10) 0.0420(5) Uani 1 1 d . . .
H10 H 0.469611 0.048504 0.352552 0.050 Uiso 1 1 calc R U .
C2 C 0.6661(3) 0.1938(2) 0.27815(12) 0.0532(6) Uani 1 1 d . . .
H2A H 0.678109 0.130992 0.265385 0.064 Uiso 1 1 calc R U .
H2B H 0.753820 0.214512 0.300149 0.064 Uiso 1 1 calc R U .
O1 O 0.5740(4) 0.41015(18) 0.20336(11) 0.0908(9) Uani 1 1 d . . .
C12 C 0.5308(3) -0.07638(18) 0.43862(12) 0.0493(6) Uani 1 1 d . . .
H12 H 0.447496 -0.091222 0.414811 0.059 Uiso 1 1 calc R U .
C15 C 0.7742(3) -0.0288(2) 0.50574(13) 0.0552(7) Uani 1 1 d . . .
H15 H 0.857846 -0.013141 0.529004 0.066 Uiso 1 1 calc R U .
C19 C 0.7406(3) 0.3102(2) 0.51930(13) 0.0541(6) Uani 1 1 d . . .
O4 O 0.9487(2) 0.16792(15) 0.52005(10) 0.0629(5) Uani 1 1 d . . .
O2 O 0.8967(3) 0.28604(15) 0.41011(11) 0.0685(6) Uani 1 1 d . . .
N1 N 0.5815(3) 0.34627(17) 0.24215(11) 0.0612(7) Uani 1 1 d . . .
C17 C 0.9592(3) 0.2352(3) 0.55408(14) 0.0658(8) Uani 1 1 d . . .
C14 C 0.7081(4) -0.1082(2) 0.51895(14) 0.0628(8) Uani 1 1 d . . .
H14 H 0.747412 -0.145118 0.550327 0.075 Uiso 1 1 calc R U .
C13 C 0.5847(4) -0.1320(2) 0.48548(14) 0.0604(7) Uani 1 1 d . . .
H13 H 0.537888 -0.184505 0.494071 0.072 Uiso 1 1 calc R U .
C18 C 0.8673(4) 0.3075(3) 0.55566(14) 0.0674(8) Uani 1 1 d . . .
H18 H 0.892034 0.355532 0.582073 0.081 Uiso 1 1 calc R U .
C4 C 0.5415(4) 0.2909(2) 0.33789(13) 0.0617(8) Uani 1 1 d . . .
H4A H 0.627266 0.312544 0.361099 0.074 Uiso 1 1 calc R U .
H4B H 0.473044 0.290183 0.362942 0.074 Uiso 1 1 calc R U .
C1 C 0.6264(4) 0.2558(2) 0.22395(12) 0.0609(7) Uani 1 1 d . . .
C5 C 0.4957(4) 0.3593(2) 0.28770(16) 0.0741(10) Uani 1 1 d . . .
C24 C 1.0179(3) 0.1392(3) 0.35345(14) 0.0622(8) Uani 1 1 d . . .
C23 C 1.0464(4) 0.2310(3) 0.34980(16) 0.0741(9) Uani 1 1 d . . .
H23 H 1.108711 0.249803 0.326611 0.089 Uiso 1 1 calc R U .
C22 C 0.9851(4) 0.2970(3) 0.37960(17) 0.0736(9) Uani 1 1 d . . .
F5 F 0.6798(3) 0.4409(2) 0.57120(16) 0.1381(13) Uani 1 1 d . . .
C20 C 0.6477(4) 0.3922(3) 0.52346(19) 0.0775(10) Uani 1 1 d . . .
C7 C 0.5145(6) 0.2115(3) 0.17859(15) 0.0972(15) Uani 1 1 d . . .
H7A H 0.439762 0.192240 0.197032 0.146 Uiso 1 1 calc R U .
H7B H 0.551528 0.158815 0.161721 0.146 Uiso 1 1 calc R U .
H7C H 0.481525 0.255611 0.148432 0.146 Uiso 1 1 calc R U .
F6 F 0.5217(3) 0.3652(2) 0.5264(2) 0.1580(18) Uani 1 1 d . . .
C25 C 1.0829(5) 0.0720(4) 0.3159(2) 0.1001(15) Uani 1 1 d . . .
C9 C 0.3431(5) 0.3467(4) 0.2600(3) 0.115(2) Uani 1 1 d . . .
H9A H 0.286469 0.372947 0.285278 0.173 Uiso 1 1 calc R U .
H9B H 0.323020 0.282040 0.254748 0.173 Uiso 1 1 calc R U .
H9C H 0.324669 0.377322 0.222783 0.173 Uiso 1 1 calc R U .
F4 F 1.0924(4) 0.2861(5) 0.64303(18) 0.236(3) Uani 1 1 d . . .
F11 F 0.9978(5) 0.0353(5) 0.2774(2) 0.247(3) Uani 1 1 d . . .
C6 C 0.7543(5) 0.2716(4) 0.19727(19) 0.1011(15) Uani 1 1 d . . .
H6A H 0.730690 0.308304 0.162499 0.152 Uiso 1 1 calc R U .
H6B H 0.790316 0.213143 0.187566 0.152 Uiso 1 1 calc R U .
H6C H 0.822624 0.303312 0.224925 0.152 Uiso 1 1 calc R U .
F7 F 0.6396(6) 0.4457(3) 0.48078(19) 0.203(3) Uani 1 1 d . . .
C8 C 0.5223(8) 0.4566(3) 0.3109(2) 0.129(2) Uani 1 1 d . . .
H8A H 0.619107 0.464841 0.324771 0.193 Uiso 1 1 calc R U .
H8B H 0.473357 0.466632 0.342397 0.193 Uiso 1 1 calc R U .
H8C H 0.491272 0.500105 0.280096 0.193 Uiso 1 1 calc R U .
F12 F 1.1445(6) 0.0043(3) 0.3456(2) 0.193(2) Uani 1 1 d . . .
F13 F 1.1775(6) 0.1056(4) 0.2918(3) 0.218(3) Uani 1 1 d . . .
O3 O 0.9434(2) 0.10010(14) 0.38459(9) 0.0588(5) Uani 1 1 d . . .
F8 F 1.0235(10) 0.4469(4) 0.4200(3) 0.204(4) Uani 0.75 1 d . . P
F2 F 1.1464(7) 0.1591(4) 0.6111(2) 0.228(3) Uani 1 1 d . . .
C21 C 1.0212(9) 0.4004(5) 0.3732(4) 0.152(3) Uani 1 1 d . . .
C16 C 1.0895(5) 0.2346(6) 0.6003(3) 0.128(2) Uani 1 1 d . . .
F3 F 1.1914(4) 0.2696(7) 0.5750(3) 0.240(3) Uani 1 1 d . . .
F1 F 1.1641(11) 0.3997(7) 0.3832(6) 0.262(4) Uani 0.75 1 d . U P
F14 F 1.0755(11) 0.4214(4) 0.3328(4) 0.208(4) Uani 0.75 1 d . . P
F16 F 0.9107(11) 0.4455(5) 0.3453(7) 0.300(8) Uani 0.75 1 d . . P

loop_
_atom_site_aniso_label
_atom_site_aniso_U_11
_atom_site_aniso_U_22
_atom_site_aniso_U_33
_atom_site_aniso_U_23
_atom_site_aniso_U_13
_atom_site_aniso_U_12
O5 0.0470(10) 0.0518(10) 0.0584(11) -0.0101(9) 0.0074(8) -0.0018(8)
Mn1 0.0434(2) 0.0389(2) 0.0424(2) -0.00086(14) 0.00585(15) -0.00543(14)
C11 0.0481(12) 0.0314(10) 0.0375(11) -0.0022(8) 0.0089(9) -0.0014(9)
C3 0.0507(14) 0.0452(13) 0.0405(12) 0.0099(10) -0.0017(10) 0.0002(11)
N3 0.0447(10) 0.0380(10) 0.0405(10) 0.0039(8) 0.0054(8) -0.0003(8)
N2 0.0484(11) 0.0371(10) 0.0361(10) 0.0041(8) 0.0024(8) 0.0007(8)
C10 0.0476(13) 0.0370(12) 0.0389(11) -0.0026(9) 0.0010(10) -0.0036(10)
C2 0.0668(17) 0.0478(14) 0.0442(13) 0.0047(11) 0.0076(12) 0.0060(12)
O1 0.141(3) 0.0595(14) 0.0692(15) 0.0324(12) 0.0118(15) 0.0005(15)
C12 0.0588(15) 0.0387(12) 0.0496(14) -0.0033(10) 0.0077(11) -0.0104(11)
C15 0.0554(15) 0.0533(15) 0.0531(15) 0.0128(12) -0.0003(12) 0.0023(12)
C19 0.0578(16) 0.0521(15) 0.0548(15) -0.0092(12) 0.0168(12) -0.0054(12)
O4 0.0568(12) 0.0686(13) 0.0572(12) -0.0102(10) -0.0053(9) 0.0043(10)
O2 0.0867(15) 0.0490(11) 0.0774(14) -0.0058(10) 0.0351(13) -0.0198(11)
N1 0.0812(18) 0.0489(13) 0.0498(13) 0.0184(10) 0.0022(12) -0.0010(11)
C17 0.0542(16) 0.090(2) 0.0500(15) -0.0135(16) 0.0004(13) -0.0058(16)
C14 0.0743(19) 0.0513(16) 0.0603(17) 0.0233(14) 0.0054(15) 0.0014(14)
C13 0.082(2) 0.0409(14) 0.0606(17) 0.0074(12) 0.0198(15) -0.0103(14)
C18 0.0661(19) 0.075(2) 0.0588(17) -0.0250(16) 0.0063(14) -0.0124(16)
C4 0.083(2) 0.0513(16) 0.0521(15) 0.0111(13) 0.0168(14) 0.0186(15)
C1 0.086(2) 0.0540(16) 0.0418(14) 0.0097(12) 0.0085(14) -0.0009(15)
C5 0.101(3) 0.0566(18) 0.0651(19) 0.0199(15) 0.0151(18) 0.0289(18)
C24 0.0486(15) 0.086(2) 0.0524(16) -0.0040(15) 0.0092(13) 0.0068(15)
C23 0.0648(19) 0.088(3) 0.076(2) 0.0058(19) 0.0292(17) -0.0138(18)
C22 0.078(2) 0.069(2) 0.078(2) 0.0006(17) 0.0244(18) -0.0287(18)
F5 0.137(3) 0.113(2) 0.164(3) -0.083(2) 0.027(2) 0.0158(18)
C20 0.082(2) 0.061(2) 0.090(3) -0.0171(19) 0.018(2) 0.0048(17)
C7 0.160(4) 0.073(2) 0.0452(17) 0.0068(16) -0.018(2) -0.014(3)
F6 0.0767(17) 0.109(2) 0.290(5) -0.069(3) 0.039(2) 0.0120(16)
C25 0.100(3) 0.125(4) 0.084(3) -0.017(3) 0.038(3) 0.024(3)
C9 0.082(3) 0.140(5) 0.123(4) 0.059(3) 0.015(3) 0.044(3)
F4 0.139(3) 0.393(8) 0.139(3) -0.164(4) -0.074(3) 0.092(4)
F11 0.167(4) 0.375(8) 0.192(4) -0.202(5) 0.013(3) 0.049(5)
C6 0.125(4) 0.112(3) 0.078(3) 0.037(2) 0.049(3) 0.021(3)
F7 0.339(7) 0.130(3) 0.170(4) 0.068(3) 0.127(4) 0.143(4)
C8 0.241(7) 0.055(2) 0.093(3) 0.015(2) 0.038(4) 0.052(3)
F12 0.254(5) 0.161(4) 0.186(4) -0.002(3) 0.097(4) 0.116(4)
F13 0.240(5) 0.180(4) 0.298(6) -0.032(4) 0.219(5) 0.008(4)
O3 0.0599(12) 0.0553(12) 0.0637(12) -0.0028(9) 0.0175(10) 0.0046(9)
F8 0.310(10) 0.096(3) 0.254(7) -0.087(4) 0.178(7) -0.116(5)
F2 0.215(5) 0.219(5) 0.185(5) -0.049(4) -0.137(4) 0.077(5)
C21 0.161(7) 0.112(5) 0.206(8) -0.002(5) 0.095(6) -0.071(5)
C16 0.069(3) 0.169(6) 0.125(4) -0.074(4) -0.035(3) 0.025(3)
F3 0.071(2) 0.377(11) 0.252(6) -0.096(6) -0.023(3) -0.023(3)
F1 0.264(7) 0.197(6) 0.336(9) -0.050(6) 0.086(7) -0.155(6)
F14 0.290(10) 0.114(4) 0.267(8) 0.078(5) 0.171(8) -0.012(5)
F16 0.230(9) 0.091(4) 0.60(2) 0.123(9) 0.139(12) -0.001(5)

loop_
_atom_type_symbol
_atom_type_description
_atom_type_scat_dispersion_real
_atom_type_scat_dispersion_imag
_atom_type_scat_source
C C 0.0033 0.0016 'International Tables Vol C Tables 4.2.6.8 and 6.1.1.4'
H H 0.0000 0.0000 'International Tables Vol C Tables 4.2.6.8 and 6.1.1.4'
F F 0.0171 0.0103 'International Tables Vol C Tables 4.2.6.8 and 6.1.1.4'
Mn Mn 0.3368 0.7283 'International Tables Vol C Tables 4.2.6.8 and 6.1.1.4'
N N 0.0061 0.0033 'International Tables Vol C Tables 4.2.6.8 and 6.1.1.4'
O O 0.0106 0.0060 'International Tables Vol C Tables 4.2.6.8 and 6.1.1.4'

loop_
_citation_id
_citation_doi
_citation_year
1 10.1039/c8ce00061a 2018

loop_
_geom_angle_atom_site_label_1
_geom_angle_atom_site_label_2
_geom_angle_atom_site_label_3
_geom_angle
C19 O5 Mn1 124.35(18)
O5 Mn1 O4 82.14(8)
O5 Mn1 O3 165.51(8)
O4 Mn1 O3 99.46(9)
O5 Mn1 O2 84.43(8)
O4 Mn1 O2 89.46(10)
O3 Mn1 O2 81.18(9)
O5 Mn1 N3 99.17(8)
O4 Mn1 N3 91.97(8)
O3 Mn1 N3 95.18(8)
O2 Mn1 N3 176.27(8)
O5 Mn1 N2 88.00(7)
O4 Mn1 N2 161.77(9)
O3 Mn1 N2 93.93(8)
O2 Mn1 N2 104.86(9)
N3 Mn1 N2 74.44(7)
N3 C11 C12 122.3(2)
N3 C11 C10 116.3(2)
C12 C11 C10 121.4(2)
N2 C3 C2 108.4(2)
N2 C3 C4 108.9(2)
C2 C3 C4 109.4(2)
C15 N3 C11 117.8(2)
C15 N3 Mn1 127.46(18)
C11 N3 Mn1 114.62(15)
C10 N2 C3 118.6(2)
C10 N2 Mn1 113.79(16)
C3 N2 Mn1 127.59(16)
N2 C10 C11 120.7(2)
C3 C2 C1 113.8(2)
C13 C12 C11 119.0(3)
N3 C15 C14 122.8(3)
O5 C19 C18 128.0(3)
O5 C19 C20 113.5(3)
C18 C19 C20 118.5(3)
C17 O4 Mn1 124.8(2)
C22 O2 Mn1 130.1(2)
O1 N1 C1 114.9(3)
O1 N1 C5 116.2(3)
C1 N1 C5 124.1(2)
O4 C17 C18 128.7(3)
O4 C17 C16 114.0(4)
C18 C17 C16 117.3(3)
C13 C14 C15 119.4(3)
C14 C13 C12 118.6(3)
C19 C18 C17 122.0(3)
C3 C4 C5 113.9(3)
N1 C1 C6 107.5(3)
N1 C1 C7 110.7(3)
C6 C1 C7 109.5(3)
N1 C1 C2 109.2(2)
C6 C1 C2 108.3(3)
C7 C1 C2 111.5(3)
N1 C5 C8 106.7(4)
N1 C5 C4 109.4(3)
C8 C5 C4 108.8(3)
N1 C5 C9 109.3(4)
C8 C5 C9 110.7(4)
C4 C5 C9 111.9(3)
O3 C24 C23 128.5(3)
O3 C24 C25 113.3(4)
C23 C24 C25 118.2(4)
C24 C23 C22 121.8(3)
O2 C22 C23 128.4(3)
O2 C22 C21 112.3(4)
C23 C22 C21 119.2(4)
F7 C20 F5 108.1(4)
F7 C20 F6 107.4(5)
F5 C20 F6 101.7(4)
F7 C20 C19 112.8(3)
F5 C20 C19 114.9(3)
F6 C20 C19 111.2(3)
F11 C25 F13 107.7(5)
F11 C25 F12 104.9(6)
F13 C25 F12 102.4(5)
F11 C25 C24 112.9(4)
F13 C25 C24 115.4(5)
F12 C25 C24 112.6(4)
C24 O3 Mn1 129.5(2)
F14 C21 F8 126.3(7)
F14 C21 F16 86.4(10)
F8 C21 F16 92.5(9)
F14 C21 F1 63.1(6)
F8 C21 F1 90.1(9)
F16 C21 F1 143.3(8)
F14 C21 C22 117.5(7)
F8 C21 C22 113.3(6)
F16 C21 C22 109.6(6)
F1 C21 C22 102.8(8)
F2 C16 F4 115.2(7)
F2 C16 F3 94.1(6)
F4 C16 F3 102.3(6)
F2 C16 C17 116.5(5)
F4 C16 C17 117.2(4)
F3 C16 C17 107.0(6)

loop_
_geom_bond_atom_site_label_1
_geom_bond_atom_site_label_2
_geom_bond_distance
O5 C19 1.251(3)
O5 Mn1 2.1508(19)
Mn1 O4 2.156(2)
Mn1 O3 2.157(2)
Mn1 O2 2.164(2)
Mn1 N3 2.227(2)
Mn1 N2 2.273(2)
C11 N3 1.349(3)
C11 C12 1.383(3)
C11 C10 1.475(3)
C3 N2 1.477(3)
C3 C2 1.505(4)
C3 C4 1.505(4)
N3 C15 1.326(3)
N2 C10 1.265(3)
C2 C1 1.538(4)
O1 N1 1.284(3)
C12 C13 1.381(4)
C15 C14 1.383(4)
C19 C18 1.377(5)
C19 C20 1.513(5)
O4 C17 1.247(4)
O2 C22 1.231(4)
N1 C1 1.470(4)
N1 C5 1.484(5)
C17 C18 1.390(5)
C17 C16 1.519(5)
C14 C13 1.366(5)
C4 C5 1.535(4)
C1 C6 1.523(6)
C1 C7 1.524(5)
C5 C8 1.513(6)
C5 C9 1.538(6)
C24 O3 1.257(4)
C24 C23 1.365(5)
C24 C25 1.524(5)
C23 C22 1.382(6)
C22 C21 1.552(7)
F5 C20 1.304(5)
C20 F7 1.250(5)
C20 F6 1.319(5)
C25 F11 1.232(6)
C25 F13 1.271(6)
C25 F12 1.286(6)
F4 C16 1.238(6)
F8 C21 1.275(9)
F2 C16 1.233(8)
C21 F14 1.203(9)
C21 F16 1.335(12)
C21 F1 1.389(13)
C16 F3 1.354(10)

loop_
_geom_torsion_atom_site_label_1
_geom_torsion_atom_site_label_2
_geom_torsion_atom_site_label_3
_geom_torsion_atom_site_label_4
_geom_torsion
C12 C11 N3 C15 1.2(4)
C10 C11 N3 C15 -178.8(2)
C12 C11 N3 Mn1 -175.64(19)
C10 C11 N3 Mn1 4.3(3)
C2 C3 N2 C10 -116.1(3)
C4 C3 N2 C10 124.9(3)
C2 C3 N2 Mn1 62.6(3)
C4 C3 N2 Mn1 -56.4(3)
C3 N2 C10 C11 177.8(2)
Mn1 N2 C10 C11 -1.0(3)
N3 C11 C10 N2 -2.2(3)
C12 C11 C10 N2 177.7(2)
N2 C3 C2 C1 -176.9(2)
C4 C3 C2 C1 -58.3(3)
N3 C11 C12 C13 -0.5(4)
C10 C11 C12 C13 179.6(3)
C11 N3 C15 C14 -0.8(4)
Mn1 N3 C15 C14 175.6(2)
Mn1 O5 C19 C18 -25.6(4)
Mn1 O5 C19 C20 153.9(2)
Mn1 O4 C17 C18 17.4(5)
Mn1 O4 C17 C16 -164.3(4)
N3 C15 C14 C13 -0.4(5)
C15 C14 C13 C12 1.2(5)
C11 C12 C13 C14 -0.7(5)
O5 C19 C18 C17 0.2(6)
C20 C19 C18 C17 -179.2(3)
O4 C17 C18 C19 4.4(6)
C16 C17 C18 C19 -173.9(5)
N2 C3 C4 C5 175.9(3)
C2 C3 C4 C5 57.6(4)
O1 N1 C1 C6 48.4(4)
C5 N1 C1 C6 -157.0(3)
O1 N1 C1 C7 -71.1(4)
C5 N1 C1 C7 83.4(4)
O1 N1 C1 C2 165.7(3)
C5 N1 C1 C2 -39.8(4)
C3 C2 C1 N1 47.4(4)
C3 C2 C1 C6 164.1(3)
C3 C2 C1 C7 -75.3(4)
O1 N1 C5 C8 -49.1(4)
C1 N1 C5 C8 156.7(3)
O1 N1 C5 C4 -166.6(3)
C1 N1 C5 C4 39.2(5)
O1 N1 C5 C9 70.6(4)
C1 N1 C5 C9 -83.6(4)
C3 C4 C5 N1 -46.0(4)
C3 C4 C5 C8 -162.2(4)
C3 C4 C5 C9 75.3(4)
O3 C24 C23 C22 -4.3(6)
C25 C24 C23 C22 175.9(4)
Mn1 O2 C22 C23 5.7(6)
Mn1 O2 C22 C21 -177.7(5)
C24 C23 C22 O2 -3.3(7)
C24 C23 C22 C21 -179.6(6)
O5 C19 C20 F7 -72.3(5)
C18 C19 C20 F7 107.2(5)
O5 C19 C20 F5 163.1(3)
C18 C19 C20 F5 -17.3(5)
O5 C19 C20 F6 48.4(5)
C18 C19 C20 F6 -132.1(4)
O3 C24 C25 F11 67.6(7)
C23 C24 C25 F11 -112.6(6)
O3 C24 C25 F13 -168.0(5)
C23 C24 C25 F13 11.8(7)
O3 C24 C25 F12 -50.9(6)
C23 C24 C25 F12 128.9(5)
C23 C24 O3 Mn1 8.4(5)
C25 C24 O3 Mn1 -171.8(3)
O2 C22 C21 F14 -160.0(9)
C23 C22 C21 F14 16.9(13)
O2 C22 C21 F8 38.1(11)
C23 C22 C21 F8 -145.1(8)
O2 C22 C21 F16 -63.7(11)
C23 C22 C21 F16 113.2(10)
O2 C22 C21 F1 133.8(7)
C23 C22 C21 F1 -49.3(10)
O4 C17 C16 F2 -21.5(10)
C18 C17 C16 F2 157.1(7)
O4 C17 C16 F4 -163.8(7)
C18 C17 C16 F4 14.7(10)
O4 C17 C16 F3 82.1(7)
C18 C17 C16 F3 -99.3(6)
